data_7152021
loop_
_publ_author_name
'Fichtler, Robert'
'Neud\"orfl, J\"org-M'
'Jacobi von Wangelin, Axel'

_publ_section_title
;
 Practical three-component synthesis of crowded arenes with
 donor-acceptor substitution.
;
_journal_issue 20
_journal_name_full 'Organic &amp; biomolecular chemistry'
_journal_page_first 7224
_journal_page_last 7236
_journal_paper_doi 10.1039/c1ob05984j
_journal_volume 9
_journal_year 2011
_chemical_formula_moiety 'C12 H15 Br N2 O3'
_chemical_formula_sum 'C12 H15 Br N2 O3'
_chemical_formula_weight 315.17
_chemical_name_systematic
;
?
;
_space_group_IT_number 14
_symmetry_cell_setting monoclinic
_symmetry_space_group_name_Hall '-P 2ybc'
_symmetry_space_group_name_H-M 'P 1 21/c 1'
_atom_sites_solution_hydrogens geom
_atom_sites_solution_primary direct
_atom_sites_solution_secondary difmap
_audit_creation_method SHELXL-97
_cell_angle_alpha 90.00
_cell_angle_beta 124.200(6)
_cell_angle_gamma 90.00
_cell_formula_units_Z 4
_cell_length_a 10.8021(12)
_cell_length_b 10.5357(7)
_cell_length_c 13.5435(12)
_cell_measurement_reflns_used 6562
_cell_measurement_temperature 100(2)
_cell_measurement_theta_max 26.99
_cell_measurement_theta_min 2.28
_cell_volume 1274.8(2)
_computing_cell_refinement 'Nonius DENZO (Otwinowski, Minor 1997)'
_computing_data_collection 'Nonius COLLECT'
_computing_data_reduction 'Nonius DENZO (Otwinowski, Minor 1997)'
_computing_molecular_graphics 'SCHAKAL99 (E. Keller 1999)'
_computing_publication_material 'PLATON (A. L. Spek 1980-2004)'
_computing_structure_refinement 'SHELXL-97 (Sheldrick, 1997)'
_computing_structure_solution 'SHELXS-97 (Sheldrick, 1997)'
_diffrn_ambient_temperature 100(2)
_diffrn_measured_fraction_theta_full 0.996
_diffrn_measured_fraction_theta_max 0.996
_diffrn_measurement_device_type 'Nonius KappaCCD'
_diffrn_measurement_method Phi/Omega-Scans
_diffrn_radiation_monochromator graphite
_diffrn_radiation_source 'fine-focus sealed tube'
_diffrn_radiation_type MoK\a
_diffrn_radiation_wavelength 0.71073
_diffrn_reflns_av_R_equivalents 0.0445
_diffrn_reflns_av_sigmaI/netI 0.0658
_diffrn_reflns_limit_h_max 13
_diffrn_reflns_limit_h_min -13
_diffrn_reflns_limit_k_max 13
_diffrn_reflns_limit_k_min -11
_diffrn_reflns_limit_l_max 17
_diffrn_reflns_limit_l_min -13
_diffrn_reflns_number 6562
_diffrn_reflns_theta_full 26.99
_diffrn_reflns_theta_max 26.99
_diffrn_reflns_theta_min 2.28
_exptl_absorpt_coefficient_mu 3.227
_exptl_absorpt_correction_type none
_exptl_crystal_colour colourless
_exptl_crystal_density_diffrn 1.642
_exptl_crystal_density_method 'not measured'
_exptl_crystal_description 'part of a platelet'
_exptl_crystal_F_000 640
_exptl_crystal_size_max .2
_exptl_crystal_size_mid .2
_exptl_crystal_size_min .03
_refine_diff_density_max 0.542
_refine_diff_density_min -0.633
_refine_diff_density_rms 0.093
_refine_ls_extinction_method none
_refine_ls_goodness_of_fit_ref 1.012
_refine_ls_hydrogen_treatment mixed
_refine_ls_matrix_type full
_refine_ls_number_parameters 170
_refine_ls_number_reflns 2769
_refine_ls_number_restraints 0
_refine_ls_restrained_S_all 1.012
_refine_ls_R_factor_all 0.0608
_refine_ls_R_factor_gt 0.0372
_refine_ls_shift/su_max 0.000
_refine_ls_shift/su_mean 0.000
_refine_ls_structure_factor_coef Fsqd
_refine_ls_weighting_details 'calc w=1/[\s^2^(Fo^2^)+(0.0360P)^2^+0.0000P] where P=(Fo^2^+2Fc^2^)/3'
_refine_ls_weighting_scheme calc
_refine_ls_wR_factor_gt 0.0777
_refine_ls_wR_factor_ref 0.0840
_reflns_number_gt 2063
_reflns_number_total 2769
_reflns_threshold_expression >2sigma(I)
_cod_data_source_file c1ob05984j.txt
_cod_data_source_block rob453
_cod_original_sg_symbol_H-M P21/c
_cod_database_code 7152021

loop_
_symmetry_equiv_pos_as_xyz
'x, y, z'
'-x, y+1/2, -z+1/2'
'-x, -y, -z'
'x, -y-1/2, z-1/2'

loop_
_atom_site_label
_atom_site_type_symbol
_atom_site_fract_x
_atom_site_fract_y
_atom_site_fract_z
_atom_site_U_iso_or_equiv
_atom_site_adp_type
_atom_site_occupancy
_atom_site_symmetry_multiplicity
_atom_site_calc_flag
_atom_site_refinement_flags
Br1 Br 0.24099(4) -0.07933(3) -0.46469(3) 0.02326(12) Uani 1 1 d .
O1 O 0.2388(3) 0.15041(17) -0.26047(19) 0.0235(5) Uani 1 1 d .
O2 O 0.4398(3) -0.29656(18) -0.12003(19) 0.0232(5) Uani 1 1 d .
O3 O 0.0189(3) -0.53765(19) -0.3214(2) 0.0254(5) Uani 1 1 d .
N1 N 0.3299(3) -0.0487(2) -0.2062(2) 0.0186(6) Uani 1 1 d .
H1 H 0.402(4) -0.084(3) -0.176(3) 0.014(10) Uiso 1 1 d .
N2 N 0.2474(3) -0.4385(2) -0.2178(2) 0.0169(6) Uani 1 1 d .
C1 C 0.1342(4) -0.1474(3) -0.4035(3) 0.0173(7) Uani 1 1 d .
C2 C 0.1851(4) -0.1088(2) -0.2777(3) 0.0163(7) Uani 1 1 d .
H2 H 0.1098 -0.0472 -0.2853 0.020 Uiso 1 1 calc R
C3 C 0.3468(4) 0.0783(3) -0.2054(3) 0.0179(7) Uani 1 1 d .
C4 C 0.5040(4) 0.1270(3) -0.1335(3) 0.0252(8) Uani 1 1 d .
H4A H 0.5249 0.1718 -0.1860 0.038 Uiso 1 1 calc R
H4B H 0.5735 0.0556 -0.0953 0.038 Uiso 1 1 calc R
H4C H 0.5167 0.1854 -0.0722 0.038 Uiso 1 1 calc R
C5 C 0.1800(3) -0.2275(2) -0.2127(3) 0.0165(7) Uani 1 1 d .
H5 H 0.1886 -0.1987 -0.1387 0.020 Uiso 1 1 calc R
C6 C 0.3075(4) -0.3192(3) -0.1765(3) 0.0190(7) Uani 1 1 d .
C7 C 0.0925(4) -0.4413(3) -0.2809(3) 0.0204(7) Uani 1 1 d .
C8 C 0.0357(3) -0.3077(3) -0.2873(3) 0.0168(7) Uani 1 1 d .
H8 H -0.0182 -0.3067 -0.2468 0.020 Uiso 1 1 calc R
C9 C -0.0716(3) -0.2571(3) -0.4166(3) 0.0196(7) Uani 1 1 d .
H9 H -0.1162 -0.1773 -0.4096 0.024 Uiso 1 1 calc R
C10 C 0.0156(4) -0.2186(3) -0.4680(3) 0.0206(7) Uani 1 1 d .
H10 H -0.0151 -0.2454 -0.5455 0.025 Uiso 1 1 calc R
C11 C -0.2026(4) -0.3445(3) -0.4980(3) 0.0297(8) Uani 1 1 d .
H11A H -0.2729 -0.3010 -0.5736 0.044 Uiso 1 1 calc R
H11B H -0.2536 -0.3672 -0.4593 0.044 Uiso 1 1 calc R
H11C H -0.1656 -0.4217 -0.5137 0.044 Uiso 1 1 calc R
C12 C 0.3404(4) -0.5517(3) -0.1869(3) 0.0237(8) Uani 1 1 d .
H12A H 0.4130 -0.5383 -0.2076 0.036 Uiso 1 1 calc R
H12B H 0.2768 -0.6246 -0.2314 0.036 Uiso 1 1 calc R
H12C H 0.3936 -0.5680 -0.1011 0.036 Uiso 1 1 calc R

loop_
_atom_site_aniso_label
_atom_site_aniso_U_11
_atom_site_aniso_U_22
_atom_site_aniso_U_33
_atom_site_aniso_U_23
_atom_site_aniso_U_13
_atom_site_aniso_U_12
Br1 0.0281(2) 0.02237(19) 0.0261(2) 0.00030(14) 0.01940(17) -0.00154(14)
O1 0.0254(15) 0.0136(11) 0.0306(13) 0.0018(9) 0.0152(12) 0.0016(10)
O2 0.0180(14) 0.0173(11) 0.0299(13) 0.0001(9) 0.0107(12) -0.0004(10)
O3 0.0256(14) 0.0172(11) 0.0330(14) -0.0025(9) 0.0162(12) -0.0062(10)
N1 0.0171(17) 0.0141(14) 0.0220(15) 0.0013(11) 0.0094(14) 0.0015(12)
N2 0.0187(15) 0.0127(12) 0.0212(14) 0.0009(10) 0.0124(13) 0.0013(11)
C1 0.0190(19) 0.0141(15) 0.0231(17) 0.0041(12) 0.0145(16) 0.0030(13)
C2 0.0164(18) 0.0146(15) 0.0192(17) 0.0029(11) 0.0108(15) 0.0008(12)
C3 0.0231(19) 0.0153(15) 0.0183(16) -0.0035(13) 0.0134(15) -0.0020(15)
C4 0.024(2) 0.0191(16) 0.0277(19) -0.0031(13) 0.0117(17) -0.0047(14)
C5 0.0236(19) 0.0136(14) 0.0180(16) -0.0024(12) 0.0152(15) 0.0004(13)
C6 0.027(2) 0.0155(15) 0.0175(17) 0.0010(12) 0.0146(16) 0.0003(14)
C7 0.026(2) 0.0199(17) 0.0224(17) -0.0002(13) 0.0178(16) -0.0027(14)
C8 0.0168(18) 0.0151(15) 0.0226(17) -0.0001(12) 0.0136(15) -0.0001(12)
C9 0.0170(18) 0.0189(15) 0.0226(18) 0.0004(13) 0.0109(15) -0.0006(13)
C10 0.025(2) 0.0177(16) 0.0210(17) 0.0036(12) 0.0139(16) 0.0024(13)
C11 0.024(2) 0.038(2) 0.0243(19) -0.0003(15) 0.0116(17) -0.0066(16)
C12 0.026(2) 0.0154(16) 0.0305(19) 0.0011(13) 0.0164(17) 0.0025(14)

loop_
_atom_type_symbol
_atom_type_description
_atom_type_scat_dispersion_real
_atom_type_scat_dispersion_imag
_atom_type_scat_source
C C 0.0033 0.0016 'International Tables Vol C Tables 4.2.6.8 and 6.1.1.4'
H H 0.0000 0.0000 'International Tables Vol C Tables 4.2.6.8 and 6.1.1.4'
Br Br -0.2901 2.4595 'International Tables Vol C Tables 4.2.6.8 and 6.1.1.4'
N N 0.0061 0.0033 'International Tables Vol C Tables 4.2.6.8 and 6.1.1.4'
O O 0.0106 0.0060 'International Tables Vol C Tables 4.2.6.8 and 6.1.1.4'

loop_
_geom_angle_atom_site_label_1
_geom_angle_atom_site_label_2
_geom_angle_atom_site_label_3
_geom_angle
C3 N1 C2 122.1(3)
C3 N1 H1 114(2)
C2 N1 H1 123(2)
C6 N2 C7 113.5(2)
C6 N2 C12 122.5(3)
C7 N2 C12 123.8(2)
C10 C1 C2 120.1(3)
C10 C1 Br1 122.2(2)
C2 C1 Br1 117.5(2)
N1 C2 C1 116.2(3)
N1 C2 C5 110.2(2)
C1 C2 C5 108.4(2)
N1 C2 H2 107.2
C1 C2 H2 107.2
C5 C2 H2 107.2
O1 C3 N1 121.9(3)
O1 C3 C4 121.7(3)
N1 C3 C4 116.4(3)
C3 C4 H4A 109.5
C3 C4 H4B 109.5
H4A C4 H4B 109.5
C3 C4 H4C 109.5
H4A C4 H4C 109.5
H4B C4 H4C 109.5
C6 C5 C8 105.1(2)
C6 C5 C2 112.4(2)
C8 C5 C2 114.5(2)
C6 C5 H5 108.2
C8 C5 H5 108.2
C2 C5 H5 108.2
O2 C6 N2 123.8(3)
O2 C6 C5 127.9(3)
N2 C6 C5 108.3(3)
O3 C7 N2 123.6(3)
O3 C7 C8 127.5(3)
N2 C7 C8 108.9(2)
C7 C8 C5 104.0(2)
C7 C8 C9 113.8(2)
C5 C8 C9 112.9(2)
C7 C8 H8 108.6
C5 C8 H8 108.6
C9 C8 H8 108.6
C10 C9 C11 113.3(2)
C10 C9 C8 110.4(3)
C11 C9 C8 114.3(2)
C10 C9 H9 106.0
C11 C9 H9 106.0
C8 C9 H9 106.0
C1 C10 C9 118.6(3)
C1 C10 H10 120.7
C9 C10 H10 120.7
C9 C11 H11A 109.5
C9 C11 H11B 109.5
H11A C11 H11B 109.5
C9 C11 H11C 109.5
H11A C11 H11C 109.5
H11B C11 H11C 109.5
N2 C12 H12A 109.5
N2 C12 H12B 109.5
H12A C12 H12B 109.5
N2 C12 H12C 109.5
H12A C12 H12C 109.5
H12B C12 H12C 109.5

loop_
_geom_bond_atom_site_label_1
_geom_bond_atom_site_label_2
_geom_bond_distance
Br1 C1 1.899(3)
O1 C3 1.231(4)
O2 C6 1.207(4)
O3 C7 1.213(3)
N1 C3 1.350(4)
N1 C2 1.443(4)
N1 H1 0.75(3)
N2 C6 1.380(4)
N2 C7 1.387(4)
N2 C12 1.460(4)
C1 C10 1.308(4)
C1 C2 1.523(4)
C2 C5 1.548(4)
C2 H2 1.0000
C3 C4 1.496(4)
C4 H4A 0.9800
C4 H4B 0.9800
C4 H4C 0.9800
C5 C6 1.521(4)
C5 C8 1.547(4)
C5 H5 1.0000
C7 C8 1.519(4)
C8 C9 1.552(4)
C8 H8 1.0000
C9 C10 1.508(4)
C9 C11 1.521(4)
C9 H9 1.0000
C10 H10 0.9500
C11 H11A 0.9800
C11 H11B 0.9800
C11 H11C 0.9800
C12 H12A 0.9800
C12 H12B 0.9800
C12 H12C 0.9800

loop_
_geom_torsion_atom_site_label_1
_geom_torsion_atom_site_label_2
_geom_torsion_atom_site_label_3
_geom_torsion_atom_site_label_4
_geom_torsion
C3 N1 C2 C1 90.1(3)
C3 N1 C2 C5 -146.2(3)
C10 C1 C2 N1 170.0(3)
Br1 C1 C2 N1 -14.1(3)
C10 C1 C2 C5 45.3(4)
Br1 C1 C2 C5 -138.7(2)
C2 N1 C3 O1 4.1(4)
C2 N1 C3 C4 -176.1(3)
N1 C2 C5 C6 -53.8(3)
C1 C2 C5 C6 74.3(3)
N1 C2 C5 C8 -173.7(2)
C1 C2 C5 C8 -45.5(3)
C7 N2 C6 O2 -179.7(3)
C12 N2 C6 O2 6.0(4)
C7 N2 C6 C5 1.3(3)
C12 N2 C6 C5 -173.0(2)
C8 C5 C6 O2 177.9(3)
C2 C5 C6 O2 52.7(4)
C8 C5 C6 N2 -3.2(3)
C2 C5 C6 N2 -128.3(2)
C6 N2 C7 O3 -177.7(3)
C12 N2 C7 O3 -3.5(5)
C6 N2 C7 C8 1.3(3)
C12 N2 C7 C8 175.4(3)
O3 C7 C8 C5 175.8(3)
N2 C7 C8 C5 -3.1(3)
O3 C7 C8 C9 -61.0(4)
N2 C7 C8 C9 120.1(3)
C6 C5 C8 C7 3.7(3)
C2 C5 C8 C7 127.6(3)
C6 C5 C8 C9 -120.2(2)
C2 C5 C8 C9 3.7(3)
C7 C8 C9 C10 -76.4(3)
C5 C8 C9 C10 41.9(3)
C7 C8 C9 C11 52.8(4)
C5 C8 C9 C11 171.1(2)
C2 C1 C10 C9 2.1(4)
Br1 C1 C10 C9 -173.7(2)
C11 C9 C10 C1 -177.4(3)
C8 C9 C10 C1 -47.7(4)
